data_1575782
loop_
_publ_author_name
'Liang, Gang'
'Chen, De-Jian'
'Long, Zhu-Jun'
'Zhuo, Hao'
'Zhong, Xiao-Feng'
'Chen, Xiong-Hai'
'Shao, Huai-Yu'
'Mo, Zong-Wen'
'Chen, Xiao-Ming'

_publ_section_title
;
 Efficient capture of trace benzene vapor by metal-organic frameworks
 modified with macrocyclic pyridyl ligands.
;
_journal_issue 42
_journal_name_full 'Chemical science'
_journal_page_first 19867
_journal_page_last 19875
_journal_paper_doi 10.1039/d5sc05093f
_journal_volume 16
_journal_year 2025
_chemical_formula_moiety 'C84 H44 Fe3 N9 O13'
_chemical_formula_sum 'C84 H44 Fe3 N9 O13'
_chemical_formula_weight 1554.83
_space_group_crystal_system hexagonal
_space_group_IT_number 187
_space_group_name_Hall 'P -6 2'
_space_group_name_H-M_alt 'P -6 m 2'
_atom_sites_solution_hydrogens geom
_atom_sites_solution_primary dual
_audit_creation_date 2025-01-20
_audit_creation_method
;
Olex2 1.3
(compiled 2020.11.12 svn.r5f609507 for OlexSys, GUI svn.r6408)
;
_audit_update_record
;
2025-02-15 deposited with the CCDC.	2025-09-16 downloaded from the CCDC.
;
_cell_angle_alpha 90
_cell_angle_beta 90
_cell_angle_gamma 120
_cell_formula_units_Z 1
_cell_length_a 19.2448(10)
_cell_length_b 19.2448(10)
_cell_length_c 11.8172(11)
_cell_measurement_reflns_used 2726
_cell_measurement_temperature 293(2)
_cell_measurement_theta_max 54.3520
_cell_measurement_theta_min 3.7320
_cell_volume 3790.3(4)
_computing_cell_refinement 'CrysAlisPro 1.171.43.132a (Rigaku OD, 2024)'
_computing_data_collection 'CrysAlisPro 1.171.43.132a (Rigaku OD, 2024)'
_computing_data_reduction 'CrysAlisPro 1.171.43.132a (Rigaku OD, 2024)'
_computing_molecular_graphics 'Olex2 1.3 (Dolomanov et al., 2009)'
_computing_publication_material 'Olex2 1.3 (Dolomanov et al., 2009)'
_computing_structure_refinement 'SHELXL 2018/3 (Sheldrick, 2015)'
_computing_structure_solution 'SHELXT 2018/2 (Sheldrick, 2018)'
_diffrn_ambient_environment air
_diffrn_ambient_temperature 293(2)
_diffrn_detector 'Hybrid Pixel Array Detector'
_diffrn_detector_area_resol_mean 10.0000
_diffrn_detector_type HyPix
_diffrn_measured_fraction_theta_full 0.999
_diffrn_measured_fraction_theta_max 0.989
_diffrn_measurement_details
;
List of Runs (angles in degrees, time in seconds):

  # Type    Start    End  Width  t~exp~   \w     \q     \k     \f   Frames
#--------------------------------------------------------------------------
  1  \w   -157.00 -91.00   0.50   45.05    --  -91.75 -52.00-120.00  132
  2  \w    -80.00 -22.00   0.50   45.05    --  -91.75 105.00-107.00  116
  3  \w    -62.00 -36.00   0.50   45.05    --  -91.75 121.00 151.00   52
  4  \w    -26.00  11.00   0.50   10.51    --  -47.33  19.00 -90.00   74
  5  \w    -12.00  28.00   0.50   10.51    --  -47.33  19.00 -60.00   80
  6  \w    -20.00   7.00   0.50   10.51    --   47.33 -19.00 -90.00   54
  7  \w     63.00 114.00   0.50   10.51    --   47.33 178.00  90.00  102
  8  \w     43.00 109.00   0.50   45.05    --  108.48-125.00  60.00  132
  9  \w     39.00  65.00   0.50   45.05    --  108.48 -57.00 150.00   52
 10  \w     44.00 105.00   0.50   45.05    --  108.48 -99.00  60.00  122
 11  \w     36.00  66.00   0.50   45.05    --  108.48 -57.00 -30.00   60
 12  \w     39.00 104.00   0.50   45.05    --  108.48 -99.00 150.00  130
 13  \w     37.00  62.00   0.50   45.05    --  108.48 -57.00 -90.00   50
 14  \w     43.00 103.00   0.50   45.05    --  108.48 -77.00 150.00  120
;
_diffrn_measurement_device 'four-circle diffractometer'
_diffrn_measurement_device_type 'XtaLAB Synergy, Dualflex, HyPix'
_diffrn_measurement_method '\w scans'
_diffrn_orient_matrix_type 'CrysAlisPro convention (1999,Acta A55,543-557)'
_diffrn_orient_matrix_UB_11 -0.0185956000
_diffrn_orient_matrix_UB_12 -0.0282420000
_diffrn_orient_matrix_UB_13 -0.1240191000
_diffrn_orient_matrix_UB_21 -0.0445390000
_diffrn_orient_matrix_UB_22 0.0472111000
_diffrn_orient_matrix_UB_23 -0.0149375000
_diffrn_orient_matrix_UB_31 0.0787934000
_diffrn_orient_matrix_UB_32 0.0742792000
_diffrn_orient_matrix_UB_33 -0.0376392000
_diffrn_radiation_monochromator mirror
_diffrn_radiation_probe x-ray
_diffrn_radiation_type 'Cu K\a'
_diffrn_radiation_wavelength 1.54184
_diffrn_reflns_av_R_equivalents 0.1007
_diffrn_reflns_av_unetI/netI 0.0796
_diffrn_reflns_Laue_measured_fraction_full 0.999
_diffrn_reflns_Laue_measured_fraction_max 0.989
_diffrn_reflns_limit_h_max 24
_diffrn_reflns_limit_h_min -22
_diffrn_reflns_limit_k_max 23
_diffrn_reflns_limit_k_min -20
_diffrn_reflns_limit_l_max 12
_diffrn_reflns_limit_l_min -14
_diffrn_reflns_number 16209
_diffrn_reflns_point_group_measured_fraction_full 0.981
_diffrn_reflns_point_group_measured_fraction_max 0.944
_diffrn_reflns_theta_full 67.684
_diffrn_reflns_theta_max 77.064
_diffrn_reflns_theta_min 3.740
_diffrn_source 'micro-focus sealed X-ray tube'
_diffrn_source_type 'PhotonJet (Cu) X-ray Source'
_exptl_absorpt_coefficient_mu 2.562
_exptl_absorpt_correction_T_max 1.00000
_exptl_absorpt_correction_T_min 0.51420
_exptl_absorpt_correction_type multi-scan
_exptl_absorpt_process_details
;
CrysAlisPro 1.171.43.132a (Rigaku Oxford Diffraction, 2024)
Empirical absorption correction using spherical harmonics,
implemented in SCALE3 ABSPACK scaling algorithm.
;
_exptl_crystal_density_diffrn 0.681
_exptl_crystal_description block
_exptl_crystal_F_000 793
_exptl_crystal_size_max 0.02
_exptl_crystal_size_mid 0.01
_exptl_crystal_size_min 0.01
_refine_diff_density_max 0.656
_refine_diff_density_min -0.611
_refine_diff_density_rms 0.049
_refine_ls_abs_structure_details
;
 Refined as an inversion twin.
;
_refine_ls_abs_structure_Flack 0.182(16)
_refine_ls_extinction_method none
_refine_ls_goodness_of_fit_ref 1.130
_refine_ls_hydrogen_treatment constr
_refine_ls_matrix_type full
_refine_ls_number_parameters 128
_refine_ls_number_reflns 2899
_refine_ls_number_restraints 66
_refine_ls_restrained_S_all 1.154
_refine_ls_R_factor_all 0.0864
_refine_ls_R_factor_gt 0.0721
_refine_ls_shift/su_max 0.000
_refine_ls_shift/su_mean 0.000
_refine_ls_structure_factor_coef Fsqd
_refine_ls_weighting_details 'w=1/[\s^2^(Fo^2^)+(0.1316P)^2^] where P=(Fo^2^+2Fc^2^)/3'
_refine_ls_weighting_scheme calc
_refine_ls_wR_factor_gt 0.2120
_refine_ls_wR_factor_ref 0.2231
_reflns_Friedel_coverage 0.816
_reflns_Friedel_fraction_full 0.962
_reflns_Friedel_fraction_max 0.894
_reflns_number_gt 2208
_reflns_number_total 2899
_reflns_threshold_expression 'I > 2\s(I)'
_cod_data_source_file d5sc05093f2.cif
_cod_data_source_block WYU-107
_cod_depositor_comments 'Adding full bibliography for 1575776--1575784.cif.'
_cod_original_cell_volume 3790.3(5)
_cod_database_code 1575782
_shelx_shelxl_version_number 2018/3
_shelx_space_group_comment
;
The symmetry employed for this shelxl refinement is uniquely defined
by the following loop, which should always be used as a source of
symmetry information in preference to the above space-group names.
They are only intended as comments.
;
_shelx_estimated_absorpt_t_max 0.975
_shelx_estimated_absorpt_t_min 0.951
_reflns_odcompleteness_completeness 99.85
_reflns_odcompleteness_iscentric 1
_reflns_odcompleteness_theta 66.97
_olex2_refinement_description
;
1. Twinned data refinement
 Scales: 0.818(16)
 0.182(16)
2. Fixed Uiso
 At 1.2 times of:
  All C(H) groups
3. Uiso/Uaniso restraints and constraints
Uanis(C0) \\sim Ueq, Uanis(C1) \\sim Ueq, Uanis(C2) \\sim Ueq, Uanis(C3) \\sim
Ueq: with sigma of 0.01 and sigma for terminal atoms of 0.02
Uanis(C00G) \\sim Ueq, Uanis(C00F) \\sim Ueq, Uanis(C00E) \\sim Ueq,
Uanis(C00I) \\sim Ueq, Uanis(N2) \\sim Ueq, Uanis(C00H) \\sim Ueq, Uanis(C00C)
\\sim Ueq: with sigma of 0.01 and sigma for terminal atoms of 0.02
4. Others
 Fixed Sof: C0(0.5) H0(0.5) C1(0.5) H1(0.5) C2(0.5) H2(0.5) C3(0.5) H3(0.5)
5.a Ternary CH refined with riding coordinates:
 C005(H005)
5.b Aromatic/amide H refined with riding coordinates:
 C00A(H00A), C00F(H00F), C00G(H00G), C0(H0), C1(H1), C2(H2), C3(H3)
;
_smtbx_masks_void_probe_radius 1.2
_smtbx_masks_void_truncation_radius 1.2
_olex2_submission_special_instructions 'No special instructions were received'
_oxdiff_exptl_absorpt_empirical_details
;
Empirical correction (ABSPACK) includes:
- Absorption correction using spherical harmonics
- Frame scaling
;
_oxdiff_exptl_absorpt_empirical_full_max 2.084
_oxdiff_exptl_absorpt_empirical_full_min 0.557

loop_
_space_group_symop_operation_xyz
'x, y, z'
'-y, x-y, z'
'-x+y, -x, z'
'x, y, -z'
'-y, x-y, -z'
'-x+y, -x, -z'
'-y, -x, z'
'-x+y, y, z'
'x, x-y, z'
'-y, -x, -z'
'-x+y, y, -z'
'x, x-y, -z'

loop_
_atom_site_label
_atom_site_type_symbol
_atom_site_fract_x
_atom_site_fract_y
_atom_site_fract_z
_atom_site_U_iso_or_equiv
_atom_site_adp_type
_atom_site_occupancy
_atom_site_site_symmetry_order
_atom_site_calc_flag
_atom_site_refinement_flags_posn
_atom_site_refinement_flags_adp
_atom_site_refinement_flags_occupancy
_atom_site_disorder_assembly
_atom_site_disorder_group
Fe01 Fe 0.60662(5) 0.39338(5) 0.500000 0.0462(5) Uani 1 4 d S T P . .
O002 O 0.666667 0.333333 0.500000 0.037(3) Uani 1 12 d S T P . .
N003 N 0.5415(3) 0.4585(3) 0.500000 0.068(3) Uani 1 4 d S T P . .
O004 O 0.5302(3) 0.3221(3) 0.3805(6) 0.0891(19) Uani 1 1 d . . . . .
C005 C 0.000000 0.000000 0.1099(11) 0.045(3) Uani 1 6 d S T P . .
H005 H -0.000001 -0.000001 0.192789 0.054 Uiso 1 6 calc R U P . .
C006 C 0.0826(5) 0.0413(2) 0.0610(7) 0.0477(17) Uani 1 2 d S T P . .
C007 C 0.2271(5) 0.1135(2) 0.0588(8) 0.057(2) Uani 1 2 d S T P . .
C008 C 0.4353(5) 0.2177(2) 0.2689(8) 0.0572(19) Uani 1 2 d S T P . .
C009 C 0.3018(6) 0.1509(3) 0.1274(8) 0.063(2) Uani 1 2 d S T P . .
C00A C 0.1554(5) 0.0777(3) 0.1168(8) 0.055(2) Uani 1 2 d S T P . .
H00A H 0.156046 0.078023 0.195525 0.066 Uiso 1 2 calc R U P A .
C00B C 0.5048(5) 0.2524(3) 0.3507(8) 0.0539(19) Uani 1 2 d S T P A .
C00C C 0.333333 0.666667 0.500000 0.086(7) Uani 1 12 d S TU P . .
N2 N 0.3318(6) 0.5414(6) 0.500000 0.089(3) Uani 1 2 d S TU P . .
C00E C 0.4570(5) 0.5430(5) 0.500000 0.084(4) Uani 1 4 d S TU P . .
C00F C 0.5386(7) 0.5819(8) 0.500000 0.089(3) Uani 1 2 d S TU P . .
H00F H 0.567941 0.637711 0.500000 0.106 Uiso 1 2 calc R U P . .
C00G C 0.5781(8) 0.5378(7) 0.500000 0.085(3) Uani 1 2 d S TU P . .
H00G H 0.633886 0.566013 0.500000 0.102 Uiso 1 2 calc R U P . .
C00H C 0.2923(5) 0.5846(11) 0.500000 0.082(4) Uani 1 4 d S TU P . .
C00I C 0.4140(5) 0.5860(5) 0.500000 0.087(5) Uani 1 4 d S TU P . .
C0 C 0.4203(11) 0.2674(10) 0.2010(15) 0.074(4) Uani 0.5 1 d . U P A 2
H0 H 0.453945 0.322739 0.203127 0.089 Uiso 0.5 1 calc R U P A 2
C1 C 0.3528(10) 0.2324(9) 0.1284(14) 0.072(4) Uani 0.5 1 d . U P A 2
H1 H 0.342935 0.264992 0.080803 0.087 Uiso 0.5 1 calc R U P A 2
C2 C 0.3871(11) 0.2495(10) 0.2648(16) 0.076(4) Uani 0.5 1 d . U P A 1
H2 H 0.399565 0.294217 0.309089 0.092 Uiso 0.5 1 calc R U P A 1
C3 C 0.3203(10) 0.2182(12) 0.1976(16) 0.079(4) Uani 0.5 1 d . U P A 1
H3 H 0.287229 0.240661 0.197661 0.094 Uiso 0.5 1 calc R U P A 1

loop_
_atom_site_aniso_label
_atom_site_aniso_U_11
_atom_site_aniso_U_22
_atom_site_aniso_U_33
_atom_site_aniso_U_23
_atom_site_aniso_U_13
_atom_site_aniso_U_12
Fe01 0.0315(6) 0.0315(6) 0.0725(10) 0.000 0.000 0.0135(8)
O002 0.027(4) 0.027(4) 0.056(7) 0.000 0.000 0.0134(18)
N003 0.047(5) 0.047(5) 0.120(10) 0.000 0.000 0.031(5)
O004 0.081(3) 0.067(3) 0.133(5) -0.040(3) -0.055(3) 0.048(3)
C005 0.046(5) 0.046(5) 0.043(6) 0.000 0.000 0.023(2)
C006 0.040(4) 0.048(3) 0.052(4) -0.0002(16) 0.000(3) 0.020(2)
C007 0.041(4) 0.063(4) 0.061(5) -0.0028(18) -0.006(4) 0.020(2)
C008 0.043(4) 0.051(3) 0.074(5) -0.0057(18) -0.011(4) 0.021(2)
C009 0.049(5) 0.065(4) 0.070(6) -0.003(2) -0.007(4) 0.025(2)
C00A 0.045(5) 0.058(4) 0.056(4) -0.0005(17) -0.001(3) 0.023(2)
C00B 0.045(4) 0.050(4) 0.065(5) -0.0004(18) -0.001(4) 0.022(2)
C00C 0.079(8) 0.079(8) 0.099(13) 0.000 0.000 0.040(4)
N2 0.053(5) 0.077(6) 0.150(8) 0.000 0.000 0.041(4)
C00E 0.072(6) 0.072(6) 0.118(10) 0.000 0.000 0.042(7)
C00F 0.074(7) 0.064(6) 0.132(9) 0.000 0.000 0.037(5)
C00G 0.069(6) 0.052(5) 0.139(9) 0.000 0.000 0.035(5)
C00H 0.070(6) 0.073(8) 0.104(9) 0.000 0.000 0.036(4)
C00I 0.087(7) 0.087(7) 0.112(10) 0.000 0.000 0.061(8)
C0 0.072(8) 0.063(8) 0.084(8) 0.003(7) -0.011(7) 0.031(6)
C1 0.064(8) 0.066(8) 0.074(8) 0.017(6) -0.015(6) 0.023(6)
C2 0.076(8) 0.075(8) 0.080(8) -0.021(7) -0.021(7) 0.038(7)
C3 0.058(7) 0.089(9) 0.104(9) -0.021(8) -0.020(7) 0.049(7)

loop_
_atom_type_symbol
_atom_type_description
_atom_type_scat_dispersion_real
_atom_type_scat_dispersion_imag
_atom_type_scat_source
C C 0.0181 0.0091 'International Tables Vol C Tables 4.2.6.8 and 6.1.1.4'
H H 0.0000 0.0000 'International Tables Vol C Tables 4.2.6.8 and 6.1.1.4'
Fe Fe -1.1336 3.1974 'International Tables Vol C Tables 4.2.6.8 and 6.1.1.4'
N N 0.0311 0.0180 'International Tables Vol C Tables 4.2.6.8 and 6.1.1.4'
O O 0.0492 0.0322 'International Tables Vol C Tables 4.2.6.8 and 6.1.1.4'

loop_
_geom_angle_atom_site_label_1
_geom_angle_atom_site_label_2
_geom_angle_atom_site_label_3
_geom_angle
_geom_angle_site_symmetry_1
_geom_angle_site_symmetry_3
_geom_angle_publ_flag
O002 Fe01 N003 180.00(5) . . ?
O002 Fe01 O004 92.49(15) . 4_556 ?
O002 Fe01 O004 92.49(15) . 10_666 ?
O002 Fe01 O004 92.49(15) . 7_665 ?
O002 Fe01 O004 92.49(15) . . ?
O004 Fe01 N003 87.51(15) 10_666 . ?
O004 Fe01 N003 87.51(15) . . ?
O004 Fe01 N003 87.51(15) 7_665 . ?
O004 Fe01 N003 87.51(15) 4_556 . ?
O004 Fe01 O004 89.5(4) 4_556 . ?
O004 Fe01 O004 175.0(3) 10_666 . ?
O004 Fe01 O004 90.2(4) 7_665 . ?
O004 Fe01 O004 90.2(4) 10_666 4_556 ?
O004 Fe01 O004 175.0(3) 7_665 4_556 ?
O004 Fe01 O004 89.5(4) 10_666 7_665 ?
Fe01 O002 Fe01 120.0 3_665 . ?
Fe01 O002 Fe01 120.0 3_665 2_655 ?
Fe01 O002 Fe01 120.000(1) 2_655 . ?
C00G N003 Fe01 122.6(7) 7_665 . ?
C00G N003 Fe01 122.6(7) . . ?
C00G N003 C00G 114.9(13) . 7_665 ?
C00B O004 Fe01 134.7(5) . . ?
C006 C005 H005 112.8 2 . ?
C006 C005 H005 112.8 3 . ?
C006 C005 H005 112.8 . . ?
C006 C005 C006 106.0(6) . 2 ?
C006 C005 C006 106.0(6) 3 2 ?
C006 C005 C006 106.0(6) 3 . ?
C006 C006 C005 112.8(5) 4 . ?
C00A C006 C005 128.7(8) . . ?
C00A C006 C006 118.5(5) . 4 ?
C007 C007 C009 123.1(5) 4 . ?
C00A C007 C007 119.9(5) . 4 ?
C00A C007 C009 117.1(8) . . ?
C0 C008 C00B 120.7(8) 9 . ?
C0 C008 C00B 120.7(8) . . ?
C0 C008 C0 105.3(15) 9 . ?
C2 C008 C00B 118.8(8) . . ?
C2 C008 C00B 118.8(8) 9 . ?
C2 C008 C0 40.0(9) 9 9 ?
C2 C008 C0 120.5(10) . 9 ?
C2 C008 C2 106.5(15) 9 . ?
C1 C009 C007 121.6(7) . . ?
C1 C009 C007 121.6(7) 9 . ?
C1 C009 C3 41.0(9) 9 9 ?
C1 C009 C3 118.5(10) . 9 ?
C3 C009 C007 119.9(7) 9 . ?
C3 C009 C007 119.9(7) . . ?
C3 C009 C3 103.3(15) . 9 ?
C006 C00A H00A 119.2 . . ?
C007 C00A C006 121.6(8) . . ?
C007 C00A H00A 119.2 . . ?
O004 C00B O004 126.8(9) . 9 ?
O004 C00B C008 116.6(4) 9 . ?
O004 C00B C008 116.6(4) . . ?
C00H C00C C00H 120.000(1) 3_565 . ?
C00H C00C C00H 120.003(2) 2_665 . ?
C00H C00C C00H 119.997(5) 3_565 2_665 ?
C00I N2 C00H 115.7(12) . . ?
C00F C00E C00F 116.9(17) . 7_665 ?
C00F C00E C00I 121.6(8) . . ?
C00F C00E C00I 121.6(8) 7_665 . ?
C00E C00F H00F 120.1 . . ?
C00E C00F C00G 119.7(12) . . ?
C00G C00F H00F 120.1 . . ?
N003 C00G C00F 124.4(12) . . ?
N003 C00G H00G 117.8 . . ?
C00F C00G H00G 117.8 . . ?
C00C C00H N2 121.5(8) . . ?
C00C C00H N2 121.5(8) . 8 ?
N2 C00H N2 117.0(16) . 8 ?
N2 C00I N2 125.6(14) 7_665 . ?
N2 C00I C00E 117.2(7) 7_665 . ?
N2 C00I C00E 117.2(7) . . ?
C008 C0 H0 120.6 . . ?
C008 C0 C1 118.8(14) . . ?
C1 C0 H0 120.6 . . ?
C009 C1 C0 120.7(13) . . ?
C009 C1 H1 119.6 . . ?
C0 C1 H1 119.6 . . ?
C008 C2 H2 119.0 . . ?
C008 C2 C3 122.1(14) . . ?
C3 C2 H2 119.0 . . ?
C009 C3 H3 120.3 . . ?
C2 C3 C009 119.3(13) . . ?
C2 C3 H3 120.3 . . ?

loop_
_geom_bond_atom_site_label_1
_geom_bond_atom_site_label_2
_geom_bond_distance
_geom_bond_site_symmetry_2
_geom_bond_publ_flag
Fe01 O002 2.0015(16) . ?
Fe01 N003 2.170(10) . ?
Fe01 O004 2.006(5) . ?
Fe01 O004 2.006(5) 10_666 ?
Fe01 O004 2.006(5) 7_665 ?
Fe01 O004 2.006(5) 4_556 ?
N003 C00G 1.323(12) . ?
N003 C00G 1.323(12) 7_665 ?
O004 C00B 1.228(6) . ?
C005 H005 0.9800 . ?
C005 C006 1.492(9) 3 ?
C005 C006 1.492(9) . ?
C005 C006 1.492(9) 2 ?
C006 C006 1.442(15) 4 ?
C006 C00A 1.382(12) . ?
C007 C007 1.389(18) 4 ?
C007 C009 1.486(12) . ?
C007 C00A 1.378(12) . ?
C008 C00B 1.509(11) . ?
C008 C0 1.386(17) 9 ?
C008 C0 1.386(17) . ?
C008 C2 1.344(18) . ?
C008 C2 1.344(18) 9 ?
C009 C1 1.373(17) 9 ?
C009 C1 1.373(17) . ?
C009 C3 1.426(18) . ?
C009 C3 1.426(18) 9 ?
C00A H00A 0.9300 . ?
C00C C00H 1.368(18) 3_565 ?
C00C C00H 1.368(18) 2_665 ?
C00C C00H 1.368(18) . ?
N2 C00H 1.378(13) . ?
N2 C00I 1.372(12) . ?
C00E C00F 1.361(15) . ?
C00E C00F 1.361(15) 7_665 ?
C00E C00I 1.43(2) . ?
C00F H00F 0.9300 . ?
C00F C00G 1.394(17) . ?
C00G H00G 0.9300 . ?
C0 H0 0.9300 . ?
C0 C1 1.41(2) . ?
C1 H1 0.9300 . ?
C2 H2 0.9300 . ?
C2 C3 1.37(2) . ?
C3 H3 0.9300 . ?

loop_
_geom_torsion_atom_site_label_1
_geom_torsion_atom_site_label_2
_geom_torsion_atom_site_label_3
_geom_torsion_atom_site_label_4
_geom_torsion
_geom_torsion_site_symmetry_1
_geom_torsion_site_symmetry_2
_geom_torsion_site_symmetry_3
_geom_torsion_site_symmetry_4
_geom_torsion_publ_flag
Fe01 N003 C00G C00F 180.0 . . . . ?
Fe01 O004 C00B O004 -11.0(19) . . . 9 ?
Fe01 O004 C00B C008 169.2(6) . . . . ?
C005 C006 C00A C007 180.000(1) . . . . ?
C006 C005 C006 C006 -56.2(6) 2 . . 4 ?
C006 C005 C006 C006 56.2(6) 3 . . 4 ?
C006 C005 C006 C00A -123.8(6) 3 . . . ?
C006 C005 C006 C00A 123.8(6) 2 . . . ?
C006 C006 C00A C007 -0.004(2) 4 . . . ?
C007 C007 C009 C1 67.1(12) 4 . . . ?
C007 C007 C009 C1 -67.1(12) 4 . . 9 ?
C007 C007 C009 C3 -115.2(12) 4 . . 9 ?
C007 C007 C009 C3 115.2(12) 4 . . . ?
C007 C007 C00A C006 0.002(1) 4 . . . ?
C007 C009 C1 C0 175.0(14) . . . . ?
C007 C009 C3 C2 176.6(16) . . . . ?
C008 C0 C1 C009 2(3) . . . . ?
C008 C2 C3 C009 -2(3) . . . . ?
C009 C007 C00A C006 180.000(1) . . . . ?
C00A C007 C009 C1 112.9(12) . . . 9 ?
C00A C007 C009 C1 -112.9(12) . . . . ?
C00A C007 C009 C3 -64.8(12) . . . . ?
C00A C007 C009 C3 64.8(12) . . . 9 ?
C00B C008 C0 C1 -177.8(14) . . . . ?
C00B C008 C2 C3 -176.1(17) . . . . ?
C00E C00F C00G N003 0.0 . . . . ?
C00F C00E C00F C00G 0.0 7_665 . . . ?
C00F C00E C00I N2 180.0 7_665 . . 7_665 ?
C00F C00E C00I N2 0.0 7_665 . . . ?
C00F C00E C00I N2 180.0 . . . . ?
C00F C00E C00I N2 0.0 . . . 7_665 ?
C00G N003 C00G C00F 0.0 7_665 . . . ?
C00H C00C C00H N2 0.0 2_665 . . . ?
C00H C00C C00H N2 180.0 3_565 . . . ?
C00H C00C C00H N2 0.0 3_565 . . 8 ?
C00H C00C C00H N2 180.0 2_665 . . 8 ?
C00H N2 C00I N2 0.0 . . . 7_665 ?
C00H N2 C00I C00E 180.0 . . . . ?
C00I N2 C00H C00C 0.0 . . . . ?
C00I N2 C00H N2 180.0 . . . 8 ?
C00I C00E C00F C00G 180.0 . . . . ?
C0 C008 C00B O004 157.5(12) 9 . . . ?
C0 C008 C00B O004 -157.5(12) . . . 9 ?
C0 C008 C00B O004 -22.4(15) 9 . . 9 ?
C0 C008 C00B O004 22.4(15) . . . . ?
C0 C008 C0 C1 41(3) 9 . . . ?
C1 C009 C1 C0 -44(2) 9 . . . ?
C2 C008 C00B O004 156.2(12) . . . 9 ?
C2 C008 C00B O004 24.0(15) 9 . . 9 ?
C2 C008 C00B O004 -156.2(12) 9 . . . ?
C2 C008 C00B O004 -24.0(15) . . . . ?
C2 C008 C2 C3 -39(3) 9 . . . ?
C3 C009 C3 C2 40(3) 9 . . . ?

loop_
_twin_individual_id
_twin_individual_mass_fraction_refined
1 0.818(16)
2 0.182(16)

loop_
_smtbx_masks_void_nr
_smtbx_masks_void_average_x
_smtbx_masks_void_average_y
_smtbx_masks_void_average_z
_smtbx_masks_void_volume
_smtbx_masks_void_count_electrons
_smtbx_masks_void_content
1 -0.228 -0.619 -0.964 2429.8 512.4 ?
